data_7063685
loop_
_publ_author_name
'Manurkar, Nagesh'
'Ilyas, Mubashar'
'Arshad, Faiza'
'Patil, Prasanna'
'Shah, Haroon'
'Khan, Maroof Ahmad'
'Hussain, Wajid'
'Li, Hui'

_publ_section_title
;
 Exploring the first and second hyperpolarizabilities of l-glutamine-based
 Schiff base ligands and their Cu(ii) coordination complexes
;
_journal_issue 13
_journal_name_full 'New Journal of Chemistry'
_journal_page_first 5200
_journal_page_last 5212
_journal_paper_doi 10.1039/D5NJ00477B
_journal_volume 49
_journal_year 2025
_chemical_formula_moiety 'C24 H28 Cu2 F2 N4 O11, 2(H2 O)'
_chemical_formula_sum 'C24 H32 Cu2 F2 N4 O13'
_chemical_formula_weight 749.61
_space_group_crystal_system monoclinic
_space_group_IT_number 15
_space_group_name_Hall '-C 2yc'
_space_group_name_H-M_alt 'C 1 2/c 1'
_atom_sites_solution_hydrogens mixed
_atom_sites_solution_primary dual
_audit_block_doi 10.5517/ccdc.csd.cc2jnmtn
_audit_creation_date 2024-03-27
_audit_creation_method
;
Olex2 1.5
(compiled 2023.08.24 svn.re1ec1418 for OlexSys, GUI svn.r6817)
;
_audit_update_record
;
2024-03-26 deposited with the CCDC.	2025-02-28 downloaded from the CCDC.
;
_cell_angle_alpha 90
_cell_angle_beta 117.362(4)
_cell_angle_gamma 90
_cell_formula_units_Z 4
_cell_length_a 24.460(2)
_cell_length_b 11.1429(8)
_cell_length_c 11.7925(9)
_cell_measurement_reflns_used 3969
_cell_measurement_temperature 296.15
_cell_measurement_theta_max 26.77
_cell_measurement_theta_min 2.51
_cell_volume 2854.5(4)
_computing_cell_refinement 'SAINT v8.34A (Bruker, 2013)'
_computing_data_reduction 'SAINT v8.34A (Bruker, 2013)'
_computing_molecular_graphics 'Olex2 1.5 (Dolomanov et al., 2009)'
_computing_publication_material 'Olex2 1.5 (Dolomanov et al., 2009)'
_computing_structure_refinement 'SHELXL 2019/3 (Sheldrick, 2015)'
_computing_structure_solution 'SHELXT 2018/2 (Sheldrick, 2018)'
_diffrn_ambient_temperature 296.15
_diffrn_measured_fraction_theta_full 0.963
_diffrn_measured_fraction_theta_max 0.792
_diffrn_measurement_device_type 'Bruker APEX-II CCD'
_diffrn_measurement_method '\f and \w scans'
_diffrn_radiation_type MoK\a
_diffrn_radiation_wavelength 0.71073
_diffrn_reflns_av_R_equivalents 0.0353
_diffrn_reflns_av_unetI/netI 0.0687
_diffrn_reflns_Laue_measured_fraction_full 0.963
_diffrn_reflns_Laue_measured_fraction_max 0.792
_diffrn_reflns_limit_h_max 31
_diffrn_reflns_limit_h_min -34
_diffrn_reflns_limit_k_max 8
_diffrn_reflns_limit_k_min -13
_diffrn_reflns_limit_l_max 17
_diffrn_reflns_limit_l_min -7
_diffrn_reflns_number 6479
_diffrn_reflns_point_group_measured_fraction_full 0.963
_diffrn_reflns_point_group_measured_fraction_max 0.792
_diffrn_reflns_theta_full 25.242
_diffrn_reflns_theta_max 31.712
_diffrn_reflns_theta_min 2.054
_diffrn_source_current 30.0
_diffrn_source_power 1.2
_diffrn_source_voltage 40.0
_diffrn_standards_number 0
_exptl_absorpt_coefficient_mu 1.578
_exptl_absorpt_correction_T_max 0.7463
_exptl_absorpt_correction_T_min 0.6871
_exptl_absorpt_correction_type multi-scan
_exptl_absorpt_process_details
;
SADABS-2014/5 (Bruker,2014/5) was used for absorption correction.
wR2(int) was 0.0541 before and 0.0382 after correction.
The Ratio of minimum to maximum transmission is 0.9207.
The \l/2 correction factor is 0.00150.
;
_exptl_crystal_colour 'clear bluish blue'
_exptl_crystal_colour_lustre clear
_exptl_crystal_colour_modifier bluish
_exptl_crystal_colour_primary blue
_exptl_crystal_density_diffrn 1.744
_exptl_crystal_description block
_exptl_crystal_F_000 1536
_exptl_crystal_size_max 0.24
_exptl_crystal_size_mid 0.21
_exptl_crystal_size_min 0.2
_refine_diff_density_max 0.350
_refine_diff_density_min -0.374
_refine_diff_density_rms 0.084
_refine_ls_extinction_method none
_refine_ls_goodness_of_fit_ref 0.987
_refine_ls_hydrogen_treatment constr
_refine_ls_matrix_type full
_refine_ls_number_parameters 211
_refine_ls_number_reflns 3827
_refine_ls_number_restraints 1
_refine_ls_restrained_S_all 0.987
_refine_ls_R_factor_all 0.0879
_refine_ls_R_factor_gt 0.0446
_refine_ls_shift/su_max 0.001
_refine_ls_shift/su_mean 0.000
_refine_ls_structure_factor_coef Fsqd
_refine_ls_weighting_details 'w=1/[\s^2^(Fo^2^)+(0.0465P)^2^] where P=(Fo^2^+2Fc^2^)/3'
_refine_ls_weighting_scheme calc
_refine_ls_wR_factor_gt 0.0930
_refine_ls_wR_factor_ref 0.1078
_reflns_Friedel_coverage 0.000
_reflns_number_gt 2372
_reflns_number_total 3827
_reflns_threshold_expression 'I > 2\s(I)'
_cod_data_source_file d5nj00477b2.cif
_cod_data_source_block n
_cod_depositor_comments 'Adding full bibliography for 7063685--7063686.cif.'
_cod_original_cell_volume 2854.6(4)
_cod_database_code 7063685
_shelx_shelxl_version_number 2019/3
_shelx_space_group_comment
;
The symmetry employed for this shelxl refinement is uniquely defined
by the following loop, which should always be used as a source of
symmetry information in preference to the above space-group names.
They are only intended as comments.
;
_shelx_estimated_absorpt_t_max 0.743
_shelx_estimated_absorpt_t_min 0.703
_olex2_refinement_description
;
1. Fixed Uiso
 At 1.2 times of:
  All C(H) groups, All C(H,H) groups, All N(H,H) groups
 At 1.5 times of:
  All O(H,H) groups
2. Restrained distances
 Cu1-H5A \\sim Cu1-H5B
 with sigma of 0.02
3. Others
 Fixed Sof: H6A(0.5) H6B(0.5)
4.a Free rotating group:
 O2(H2E,H2F), O5(H5A,H5B)
4.b Rotating group:
 O6(H6A,H6B)
4.c Ternary CH refined with riding coordinates:
 C8(H8)
4.d Secondary CH2 refined with riding coordinates:
 C12(H12A,H12B), C2(H2C,H2D)
4.e Aromatic/amide H refined with riding coordinates:
 C6(H6), C7(H7), C9(H9), C11(H11)
4.f X=CH2 refined with riding coordinates:
 N2(H2A,H2B)
;
_olex2_submission_special_instructions 'No special instructions were received'

loop_
_space_group_symop_operation_xyz
'x, y, z'
'-x, y, -z+1/2'
'x+1/2, y+1/2, z'
'-x+1/2, y+1/2, -z+1/2'
'-x, -y, -z'
'x, -y, z-1/2'
'-x+1/2, -y+1/2, -z'
'x+1/2, -y+1/2, z-1/2'

loop_
_atom_site_label
_atom_site_type_symbol
_atom_site_fract_x
_atom_site_fract_y
_atom_site_fract_z
_atom_site_U_iso_or_equiv
_atom_site_adp_type
_atom_site_occupancy
_atom_site_site_symmetry_order
_atom_site_calc_flag
_atom_site_refinement_flags_posn
_atom_site_refinement_flags_adp
_atom_site_refinement_flags_occupancy
_atom_site_disorder_assembly
_atom_site_disorder_group
Cu1 Cu 0.40557(2) 0.28872(3) 0.56959(4) 0.02780(13) Uani 1 1 d D . . . .
O1 O 0.36696(10) 0.23117(17) 0.6684(2) 0.0329(5) Uani 1 1 d . . . . .
O4 O 0.43237(11) 0.34304(19) 0.4458(2) 0.0342(5) Uani 1 1 d . . . . .
O6 O 0.500000 0.3579(2) 0.750000 0.0319(7) Uani 1 2 d S T P . .
H6A H 0.519250 0.403936 0.723020 0.048 Uiso 0.5 1 d R U P . .
H6B H 0.490910 0.402599 0.797359 0.048 Uiso 0.5 1 d R U P . .
O7 O 0.43295(12) 0.50005(19) 0.3306(2) 0.0423(6) Uani 1 1 d . . . . .
O2 O 0.55843(12) 0.0907(2) 0.6333(3) 0.0411(6) Uani 1 1 d G . . . .
H2E H 0.581775 0.138400 0.691779 0.062 Uiso 1 1 d G U . . .
H2F H 0.562852 0.110642 0.568421 0.062 Uiso 1 1 d G U . . .
O5 O 0.44203(11) 0.13190(18) 0.5768(3) 0.0457(7) Uani 1 1 d G . . . .
H5A H 0.480150 0.119241 0.602149 0.068 Uiso 1 1 d DG U . . .
H5B H 0.428030 0.064770 0.585987 0.068 Uiso 1 1 d DG U . . .
N1 N 0.35914(12) 0.43637(19) 0.5233(2) 0.0245(6) Uani 1 1 d . . . . .
O3 O 0.40662(13) 0.90147(19) 0.5642(2) 0.0457(7) Uani 1 1 d . . . . .
F1 F 0.21677(12) 0.1952(2) 0.8056(3) 0.0769(8) Uani 1 1 d . . . . .
N2 N 0.42951(14) 0.8378(2) 0.7613(3) 0.0447(8) Uani 1 1 d . . . . .
H2A H 0.444422 0.906405 0.794650 0.054 Uiso 1 1 calc R U . . .
H2B H 0.429095 0.779765 0.808997 0.054 Uiso 1 1 calc R U . . .
C1 C 0.31734(14) 0.2755(3) 0.6675(3) 0.0277(7) Uani 1 1 d . . . . .
C4 C 0.28676(14) 0.3804(3) 0.6011(3) 0.0269(7) Uani 1 1 d . . . . .
C6 C 0.30934(15) 0.4540(3) 0.5308(3) 0.0293(7) Uani 1 1 d . . . . .
H6 H 0.285584 0.519869 0.487316 0.035 Uiso 1 1 calc R U . . .
C8 C 0.37796(15) 0.5203(3) 0.4511(3) 0.0308(7) Uani 1 1 d . . . . .
H8 H 0.341111 0.549149 0.376514 0.037 Uiso 1 1 calc R U . . .
C10 C 0.41819(15) 0.4502(3) 0.4051(3) 0.0312(7) Uani 1 1 d . . . . .
C12 C 0.41388(16) 0.6285(3) 0.5305(3) 0.0358(8) Uani 1 1 d . . . . .
H12A H 0.451952 0.600322 0.600507 0.043 Uiso 1 1 calc R U . . .
H12B H 0.424545 0.680210 0.477450 0.043 Uiso 1 1 calc R U . . .
C3 C 0.40731(16) 0.8217(3) 0.6375(3) 0.0333(8) Uani 1 1 d . . . . .
C7 C 0.29149(15) 0.2138(3) 0.7361(3) 0.0373(8) Uani 1 1 d . . . . .
H7 H 0.309812 0.144030 0.780654 0.045 Uiso 1 1 calc R U . . .
C2 C 0.37889(16) 0.7014(3) 0.5843(3) 0.0369(8) Uani 1 1 d . . . . .
H2C H 0.337242 0.713991 0.517445 0.044 Uiso 1 1 calc R U . . .
H2D H 0.376318 0.655442 0.651585 0.044 Uiso 1 1 calc R U . . .
C9 C 0.23240(16) 0.4178(3) 0.6034(3) 0.0372(8) Uani 1 1 d . . . . .
H9 H 0.212148 0.485608 0.557176 0.045 Uiso 1 1 calc R U . . .
C5 C 0.23909(17) 0.2577(3) 0.7363(4) 0.0430(9) Uani 1 1 d . . . . .
C11 C 0.20813(17) 0.3573(3) 0.6719(4) 0.0466(10) Uani 1 1 d . . . . .
H11 H 0.172457 0.383236 0.673965 0.056 Uiso 1 1 calc R U . . .

loop_
_atom_site_aniso_label
_atom_site_aniso_U_11
_atom_site_aniso_U_22
_atom_site_aniso_U_33
_atom_site_aniso_U_23
_atom_site_aniso_U_13
_atom_site_aniso_U_12
Cu1 0.0377(2) 0.0213(2) 0.0348(2) 0.00226(17) 0.02547(18) 0.00221(17)
O1 0.0387(13) 0.0292(12) 0.0418(13) 0.0115(10) 0.0279(11) 0.0066(10)
O4 0.0526(15) 0.0254(12) 0.0402(13) 0.0033(10) 0.0348(12) 0.0070(10)
O6 0.0373(18) 0.0335(18) 0.0350(18) 0.000 0.0254(15) 0.000
O7 0.0606(17) 0.0393(13) 0.0475(15) 0.0087(11) 0.0423(14) 0.0008(12)
O2 0.0487(16) 0.0402(15) 0.0447(15) -0.0066(11) 0.0302(14) -0.0061(11)
O5 0.0452(15) 0.0190(12) 0.087(2) 0.0032(12) 0.0423(16) 0.0049(10)
N1 0.0346(15) 0.0161(13) 0.0296(14) -0.0003(10) 0.0207(12) -0.0006(10)
O3 0.082(2) 0.0217(13) 0.0488(15) 0.0012(11) 0.0430(15) -0.0070(12)
F1 0.0663(16) 0.0898(18) 0.108(2) 0.0351(16) 0.0683(17) 0.0036(14)
N2 0.070(2) 0.0333(16) 0.0418(18) -0.0038(14) 0.0346(17) -0.0165(15)
C1 0.0299(16) 0.0295(18) 0.0285(16) -0.0069(13) 0.0175(13) -0.0065(14)
C4 0.0318(17) 0.0210(16) 0.0336(17) -0.0040(13) 0.0200(15) -0.0043(13)
C6 0.0367(18) 0.0194(16) 0.0350(18) -0.0014(13) 0.0193(15) 0.0004(13)
C8 0.0417(19) 0.0249(18) 0.0339(18) 0.0043(14) 0.0244(16) 0.0017(14)
C10 0.0389(19) 0.0314(19) 0.0300(17) -0.0068(14) 0.0217(15) -0.0049(15)
C12 0.048(2) 0.0230(18) 0.049(2) -0.0014(15) 0.0330(19) -0.0046(15)
C3 0.046(2) 0.0212(17) 0.046(2) -0.0010(14) 0.0321(18) 0.0011(14)
C7 0.0357(18) 0.038(2) 0.044(2) 0.0069(16) 0.0231(16) -0.0020(16)
C2 0.049(2) 0.0272(18) 0.045(2) -0.0017(15) 0.0305(18) -0.0035(15)
C9 0.0358(19) 0.035(2) 0.046(2) 0.0005(15) 0.0224(17) 0.0010(15)
C5 0.043(2) 0.048(2) 0.051(2) 0.0006(18) 0.0335(19) -0.0136(17)
C11 0.035(2) 0.052(2) 0.066(3) -0.002(2) 0.035(2) -0.0035(18)

loop_
_atom_type_symbol
_atom_type_description
_atom_type_scat_dispersion_real
_atom_type_scat_dispersion_imag
_atom_type_scat_source
C C 0.0033 0.0016 'International Tables Vol C Tables 4.2.6.8 and 6.1.1.4'
H H 0.0000 0.0000 'International Tables Vol C Tables 4.2.6.8 and 6.1.1.4'
Cu Cu 0.3201 1.2651 'International Tables Vol C Tables 4.2.6.8 and 6.1.1.4'
F F 0.0171 0.0103 'International Tables Vol C Tables 4.2.6.8 and 6.1.1.4'
N N 0.0061 0.0033 'International Tables Vol C Tables 4.2.6.8 and 6.1.1.4'
O O 0.0106 0.0060 'International Tables Vol C Tables 4.2.6.8 and 6.1.1.4'

loop_
_geom_angle_atom_site_label_1
_geom_angle_atom_site_label_2
_geom_angle_atom_site_label_3
_geom_angle
_geom_angle_site_symmetry_1
_geom_angle_site_symmetry_3
_geom_angle_publ_flag
O1 Cu1 O4 171.00(10) . . ?
O1 Cu1 O6 96.28(7) . . ?
O1 Cu1 O5 90.96(9) . . ?
O1 Cu1 N1 93.85(9) . . ?
O4 Cu1 O6 92.60(7) . . ?
O5 Cu1 O4 90.37(10) . . ?
O5 Cu1 O6 90.83(10) . . ?
N1 Cu1 O4 83.11(9) . . ?
N1 Cu1 O6 100.12(9) . . ?
N1 Cu1 O5 167.47(12) . . ?
C1 O1 Cu1 125.77(19) . . ?
C10 O4 Cu1 116.47(18) . . ?
Cu1 O6 H6A 109.3 . . ?
Cu1 O6 H6A 93(3) . 2_656 ?
Cu1 O6 H6B 109.2 . . ?
Cu1 O6 H6B 92(3) . 2_656 ?
H6A O6 H6A 105.9 . 2_656 ?
H6A O6 H6B 104.5 2_656 2_656 ?
H6A O6 H6B 104.5 . . ?
H6A O6 H6B 17.2 . 2_656 ?
H6B O6 H6A 17.2 . 2_656 ?
H6B O6 H6B 108.4 . 2_656 ?
H2E O2 H2F 104.5 . . ?
Cu1 O5 H5A 124.8 . . ?
Cu1 O5 H5B 126.3 . . ?
H5A O5 H5B 104.5 . . ?
C6 N1 Cu1 124.6(2) . . ?
C6 N1 C8 120.2(3) . . ?
C8 N1 Cu1 113.92(18) . . ?
H2A N2 H2B 120.0 . . ?
C3 N2 H2A 120.0 . . ?
C3 N2 H2B 120.0 . . ?
O1 C1 C4 124.7(3) . . ?
O1 C1 C7 118.0(3) . . ?
C7 C1 C4 117.2(3) . . ?
C1 C4 C6 122.9(3) . . ?
C9 C4 C1 119.9(3) . . ?
C9 C4 C6 117.2(3) . . ?
N1 C6 C4 125.5(3) . . ?
N1 C6 H6 117.2 . . ?
C4 C6 H6 117.2 . . ?
N1 C8 H8 108.9 . . ?
N1 C8 C10 107.5(2) . . ?
N1 C8 C12 113.0(2) . . ?
C10 C8 H8 108.9 . . ?
C12 C8 H8 108.9 . . ?
C12 C8 C10 109.6(3) . . ?
O4 C10 C8 116.8(3) . . ?
O7 C10 O4 125.2(3) . . ?
O7 C10 C8 118.0(3) . . ?
C8 C12 H12A 108.8 . . ?
C8 C12 H12B 108.8 . . ?
H12A C12 H12B 107.7 . . ?
C2 C12 C8 113.7(3) . . ?
C2 C12 H12A 108.8 . . ?
C2 C12 H12B 108.8 . . ?
O3 C3 N2 123.0(3) . . ?
O3 C3 C2 119.6(3) . . ?
N2 C3 C2 117.3(3) . . ?
C1 C7 H7 120.3 . . ?
C5 C7 C1 119.5(3) . . ?
C5 C7 H7 120.3 . . ?
C12 C2 H2C 108.7 . . ?
C12 C2 H2D 108.7 . . ?
C3 C2 C12 114.2(3) . . ?
C3 C2 H2C 108.7 . . ?
C3 C2 H2D 108.7 . . ?
H2C C2 H2D 107.6 . . ?
C4 C9 H9 118.9 . . ?
C11 C9 C4 122.2(3) . . ?
C11 C9 H9 118.9 . . ?
F1 C5 C7 116.8(3) . . ?
C11 C5 F1 118.5(3) . . ?
C11 C5 C7 124.7(3) . . ?
C9 C11 H11 121.7 . . ?
C5 C11 C9 116.5(3) . . ?
C5 C11 H11 121.7 . . ?

loop_
_geom_bond_atom_site_label_1
_geom_bond_atom_site_label_2
_geom_bond_distance
_geom_bond_site_symmetry_2
_geom_bond_publ_flag
Cu1 O1 1.916(2) . ?
Cu1 O4 1.951(2) . ?
Cu1 O6 2.4371(10) . ?
Cu1 O5 1.946(2) . ?
Cu1 N1 1.930(2) . ?
O1 C1 1.306(3) . ?
O4 C10 1.274(4) . ?
O6 H6A 0.8504 . ?
O6 H6A 0.85(10) 2_656 ?
O6 H6B 0.85(10) 2_656 ?
O6 H6B 0.8503 . ?
O7 C10 1.226(3) . ?
O2 H2E 0.8495 . ?
O2 H2F 0.8501 . ?
O5 H5A 0.8500 . ?
O5 H5B 0.8500 . ?
N1 C6 1.277(4) . ?
N1 C8 1.474(3) . ?
O3 C3 1.234(4) . ?
F1 C5 1.363(4) . ?
N2 H2A 0.8600 . ?
N2 H2B 0.8600 . ?
N2 C3 1.316(4) . ?
C1 C4 1.414(4) . ?
C1 C7 1.413(4) . ?
C4 C6 1.444(4) . ?
C4 C9 1.406(4) . ?
C6 H6 0.9300 . ?
C8 H8 0.9800 . ?
C8 C10 1.538(4) . ?
C8 C12 1.531(4) . ?
C12 H12A 0.9700 . ?
C12 H12B 0.9700 . ?
C12 C2 1.516(4) . ?
C3 C2 1.507(4) . ?
C7 H7 0.9300 . ?
C7 C5 1.373(5) . ?
C2 H2C 0.9700 . ?
C2 H2D 0.9700 . ?
C9 H9 0.9300 . ?
C9 C11 1.378(4) . ?
C5 C11 1.362(5) . ?
C11 H11 0.9300 . ?

loop_
_geom_hbond_atom_site_label_D
_geom_hbond_atom_site_label_H
_geom_hbond_atom_site_label_A
_geom_hbond_distance_DH
_geom_hbond_distance_HA
_geom_hbond_distance_DA
_geom_hbond_angle_DHA
_geom_hbond_site_symmetry_A
_geom_hbond_publ_flag
O6 H6A O7 0.85 1.90 2.744(3) 176.1 5_666 yes
O6 H6B O7 0.85 1.96 2.744(3) 152.3 6_566 yes
O2 H2E O1 0.85 1.86 2.707(3) 174.2 2_656 yes
O2 H2F O3 0.85 2.02 2.827(3) 157.4 5_666 yes
O5 H5A O2 0.85 1.80 2.649(3) 172.2 . yes
O5 H5B O3 0.85 1.88 2.692(3) 159.8 1_545 yes

loop_
_geom_torsion_atom_site_label_1
_geom_torsion_atom_site_label_2
_geom_torsion_atom_site_label_3
_geom_torsion_atom_site_label_4
_geom_torsion
_geom_torsion_site_symmetry_1
_geom_torsion_site_symmetry_2
_geom_torsion_site_symmetry_3
_geom_torsion_site_symmetry_4
_geom_torsion_publ_flag
Cu1 O1 C1 C4 -5.7(4) . . . . ?
Cu1 O1 C1 C7 173.3(2) . . . . ?
Cu1 O4 C10 O7 177.5(3) . . . . ?
Cu1 O4 C10 C8 -4.2(4) . . . . ?
Cu1 N1 C6 C4 15.3(4) . . . . ?
Cu1 N1 C8 C10 14.4(3) . . . . ?
Cu1 N1 C8 C12 -106.7(2) . . . . ?
O1 C1 C4 C6 -3.1(5) . . . . ?
O1 C1 C4 C9 177.9(3) . . . . ?
O1 C1 C7 C5 -179.6(3) . . . . ?
N1 C8 C10 O4 -6.6(4) . . . . ?
N1 C8 C10 O7 171.8(3) . . . . ?
N1 C8 C12 C2 -58.1(4) . . . . ?
O3 C3 C2 C12 69.2(4) . . . . ?
F1 C5 C11 C9 179.9(3) . . . . ?
N2 C3 C2 C12 -113.7(3) . . . . ?
C1 C4 C6 N1 -2.2(5) . . . . ?
C1 C4 C9 C11 1.9(5) . . . . ?
C1 C7 C5 F1 -179.2(3) . . . . ?
C1 C7 C5 C11 1.5(6) . . . . ?
C4 C1 C7 C5 -0.5(5) . . . . ?
C4 C9 C11 C5 -0.9(5) . . . . ?
C6 N1 C8 C10 -153.4(3) . . . . ?
C6 N1 C8 C12 85.5(4) . . . . ?
C6 C4 C9 C11 -177.2(3) . . . . ?
C8 N1 C6 C4 -178.3(3) . . . . ?
C8 C12 C2 C3 -167.3(3) . . . . ?
C10 C8 C12 C2 -178.0(3) . . . . ?
C12 C8 C10 O4 116.5(3) . . . . ?
C12 C8 C10 O7 -65.0(4) . . . . ?
C7 C1 C4 C6 177.9(3) . . . . ?
C7 C1 C4 C9 -1.1(4) . . . . ?
C7 C5 C11 C9 -0.8(6) . . . . ?
C9 C4 C6 N1 176.8(3) . . . . ?
